data_7707925
loop_
_publ_author_name
'Zhang, Lu'
'Ma, Wen'
'Sun, Chen'
'Fang, Lei'
'Song, Xueling'
'Fei, Honghan'

_publ_section_title
;
 Precise incorporation of transition metals into organolead oxyhalide
 crystalline materials for photocatalysis.
;
_journal_issue 33
_journal_name_full 'Dalton transactions (Cambridge, England : 2003)'
_journal_page_first 11360
_journal_page_last 11364
_journal_paper_doi 10.1039/d1dt01621k
_journal_volume 50
_journal_year 2021
_chemical_formula_moiety '0.5(C12 H24 Br18 Mn2 O16 Pb16)'
_chemical_formula_sum 'C6 H12 Br9 Mn O8 Pb8'
_chemical_formula_weight 2643.81
_space_group_crystal_system monoclinic
_space_group_IT_number 13
_space_group_name_Hall '-P 2yac'
_space_group_name_H-M_alt 'P 1 2/n 1'
_atom_sites_solution_hydrogens geom
_audit_creation_date 2019-10-09
_audit_creation_method
;
Olex2 1.2
(compiled 2018.05.29 svn.r3508 for OlexSys, GUI svn.r5506)
;
_audit_update_record
;
2021-05-10 deposited with the CCDC.	2021-07-21 downloaded from the CCDC.
;
_cell_angle_alpha 90
_cell_angle_beta 92.563(2)
_cell_angle_gamma 90
_cell_formula_units_Z 2
_cell_length_a 9.6712(6)
_cell_length_b 9.1623(4)
_cell_length_c 18.0456(10)
_cell_measurement_reflns_used 2890
_cell_measurement_temperature 273(2)
_cell_measurement_theta_max 26.35
_cell_measurement_theta_min 3.06
_cell_volume 1597.43(15)
_computing_molecular_graphics 'Olex2 (Dolomanov et al., 2009)'
_computing_publication_material 'Olex2 (Dolomanov et al., 2009)'
_computing_structure_refinement 'ShelXL (Sheldrick, 2015)'
_diffrn_ambient_temperature 273.15
_diffrn_measured_fraction_theta_full 0.998
_diffrn_measured_fraction_theta_max 0.997
_diffrn_measurement_device_type 'Bruker APEX-II CCD'
_diffrn_measurement_method '\f and \w scans'
_diffrn_radiation_type MoK\a
_diffrn_radiation_wavelength 0.71073
_diffrn_reflns_av_R_equivalents 0.0505
_diffrn_reflns_av_unetI/netI 0.0392
_diffrn_reflns_Laue_measured_fraction_full 0.998
_diffrn_reflns_Laue_measured_fraction_max 0.997
_diffrn_reflns_limit_h_max 12
_diffrn_reflns_limit_h_min -12
_diffrn_reflns_limit_k_max 11
_diffrn_reflns_limit_k_min -11
_diffrn_reflns_limit_l_max 22
_diffrn_reflns_limit_l_min -22
_diffrn_reflns_number 16996
_diffrn_reflns_point_group_measured_fraction_full 0.998
_diffrn_reflns_point_group_measured_fraction_max 0.997
_diffrn_reflns_theta_full 25.242
_diffrn_reflns_theta_max 26.385
_diffrn_reflns_theta_min 3.064
_diffrn_standards_number 0
_exptl_absorpt_coefficient_mu 53.656
_exptl_absorpt_correction_T_max 0.0123
_exptl_absorpt_correction_T_min 0.0012
_exptl_absorpt_correction_type multi-scan
_exptl_absorpt_process_details
;
SADABS-2016/2 (Bruker,2016/2) was used for absorption correction.
wR2(int) was 0.1514 before and 0.0813 after correction.
The Ratio of minimum to maximum transmission is 0.0976.
The \l/2 correction factor is Not present.
;
_exptl_crystal_colour yellow
_exptl_crystal_density_diffrn 5.497
_exptl_crystal_description block
_exptl_crystal_F_000 2216
_exptl_crystal_size_max 0.22
_exptl_crystal_size_mid 0.17
_exptl_crystal_size_min 0.14
_refine_diff_density_max 4.171
_refine_diff_density_min -3.652
_refine_diff_density_rms 0.597
_refine_ls_extinction_method none
_refine_ls_goodness_of_fit_ref 1.081
_refine_ls_hydrogen_treatment constr
_refine_ls_matrix_type full
_refine_ls_number_parameters 146
_refine_ls_number_reflns 3275
_refine_ls_number_restraints 0
_refine_ls_restrained_S_all 1.081
_refine_ls_R_factor_all 0.0607
_refine_ls_R_factor_gt 0.0581
_refine_ls_shift/su_max 0.001
_refine_ls_shift/su_mean 0.000
_refine_ls_structure_factor_coef Fsqd
_refine_ls_weighting_details 'w=1/[\s^2^(Fo^2^)+(0.1192P)^2^+5.6327P] where P=(Fo^2^+2Fc^2^)/3'
_refine_ls_weighting_scheme calc
_refine_ls_wR_factor_gt 0.1559
_refine_ls_wR_factor_ref 0.1588
_reflns_Friedel_coverage 0.000
_reflns_number_gt 2989
_reflns_number_total 3275
_reflns_threshold_expression 'I > 2\s(I)'
_cod_data_source_file d1dt01621k2.cif
_cod_data_source_block mo_190923a_a
_cod_depositor_comments 'Adding full bibliography for 7707925.cif.'
_cod_database_code 7707925
_shelx_shelxl_version_number 2014/7
_shelx_space_group_comment
;
The symmetry employed for this shelxl refinement is uniquely defined
by the following loop, which should always be used as a source of
symmetry information in preference to the above space-group names.
They are only intended as comments.
;
_shelx_estimated_absorpt_t_max 0.050
_shelx_estimated_absorpt_t_min 0.030
_olex2_refinement_description
;
1. Fixed Uiso
 At 1.2 times of:
  All C(H,H) groups
2.a Secondary CH2 refined with riding coordinates:
 C1(H1A,H1B), C2(H2A,H2B), C0AA(H0AA,H0AB)
;
_olex2_submission_special_instructions 'No special instructions were received'

loop_
_space_group_symop_operation_xyz
'x, y, z'
'-x+1/2, y, -z+1/2'
'-x, -y, -z'
'x-1/2, -y, z-1/2'

loop_
_atom_site_label
_atom_site_type_symbol
_atom_site_fract_x
_atom_site_fract_y
_atom_site_fract_z
_atom_site_U_iso_or_equiv
_atom_site_adp_type
_atom_site_occupancy
_atom_site_site_symmetry_order
_atom_site_calc_flag
_atom_site_refinement_flags_posn
_atom_site_refinement_flags_adp
_atom_site_refinement_flags_occupancy
_atom_site_disorder_assembly
_atom_site_disorder_group
Pb1 Pb 0.18595(6) 0.54975(6) 0.58628(3) 0.0394(2) Uani 1 1 d . . . . .
O1 O 0.6593(10) 0.8406(10) 0.6883(6) 0.035(2) Uani 1 1 d . . . . .
Br1 Br 0.14268(17) 0.85950(16) 0.54345(9) 0.0454(4) Uani 1 1 d . . . . .
Mn1 Mn 0.7500 1.0209(3) 0.7500 0.0317(6) Uani 1 2 d S T P . .
C1 C 0.5362(16) 1.1407(18) 0.8463(9) 0.042(3) Uani 1 1 d . . . . .
H1A H 0.5156 1.2044 0.8872 0.050 Uiso 1 1 calc R . . . .
H1B H 0.4729 1.0586 0.8464 0.050 Uiso 1 1 calc R . . . .
Pb2 Pb 0.43296(5) 0.92444(6) 0.65622(3) 0.0380(2) Uani 1 1 d . . . . .
C2 C 0.6807(17) 0.7069(16) 0.7321(9) 0.041(3) Uani 1 1 d . . . . .
H2A H 0.6119 0.7010 0.7695 0.049 Uiso 1 1 calc R . . . .
H2B H 0.6698 0.6223 0.7000 0.049 Uiso 1 1 calc R . . . .
Br2 Br 0.47391(15) 0.64210(16) 0.56737(8) 0.0414(3) Uani 1 1 d . . . . .
C0AA C 0.9824(16) 1.2236(16) 0.7267(8) 0.038(3) Uani 1 1 d . . . . .
H0AA H 1.0794 1.2472 0.7361 0.046 Uiso 1 1 calc R . . . .
H0AB H 0.9305 1.3142 0.7238 0.046 Uiso 1 1 calc R . . . .
Pb3 Pb 0.77209(6) 0.88069(6) 0.56808(3) 0.0412(2) Uani 1 1 d . . . . .
O3 O 0.5691(10) 1.0131(10) 0.5643(5) 0.0340(19) Uani 1 1 d . . . . .
Br3 Br 0.2500 0.6413(4) 0.7500 0.0737(8) Uani 1 2 d S T P . .
Pb4 Pb 0.62434(6) 1.24643(6) 0.59980(3) 0.0393(2) Uani 1 1 d . . . . .
O4 O 0.6784(10) 1.0886(10) 0.8551(6) 0.035(2) Uani 1 1 d . . . . .
Br4 Br 0.30029(16) 0.24161(15) 0.60195(9) 0.0423(4) Uani 1 1 d . . . . .
Br5 Br 0.13522(16) 0.48277(17) 0.42231(9) 0.0447(4) Uani 1 1 d . . . . .
O5 O 0.9343(11) 1.1355(11) 0.7860(5) 0.037(2) Uani 1 1 d . . . . .

loop_
_atom_site_aniso_label
_atom_site_aniso_U_11
_atom_site_aniso_U_22
_atom_site_aniso_U_33
_atom_site_aniso_U_23
_atom_site_aniso_U_13
_atom_site_aniso_U_12
Pb1 0.0453(3) 0.0269(3) 0.0463(4) 0.0008(2) 0.0065(2) -0.0008(2)
O1 0.046(5) 0.020(4) 0.040(5) 0.006(4) 0.002(4) -0.003(4)
Br1 0.0562(8) 0.0280(7) 0.0518(8) 0.0021(6) 0.0006(7) 0.0025(6)
Mn1 0.0380(13) 0.0240(13) 0.0332(13) 0.000 0.0014(11) 0.000
C1 0.039(7) 0.039(8) 0.048(8) 0.003(7) 0.007(6) 0.005(6)
Pb2 0.0395(3) 0.0350(3) 0.0399(3) 0.0018(2) 0.0045(2) -0.0030(2)
C2 0.057(8) 0.020(6) 0.046(8) 0.009(6) 0.003(6) -0.006(6)
Br2 0.0433(7) 0.0351(7) 0.0460(8) -0.0072(6) 0.0051(6) -0.0002(5)
C0AA 0.049(8) 0.027(6) 0.038(7) -0.001(6) 0.003(6) -0.002(6)
Pb3 0.0513(4) 0.0326(3) 0.0396(3) -0.0038(2) 0.0016(2) 0.0045(2)
O3 0.037(4) 0.027(4) 0.038(5) 0.002(4) 0.002(4) 0.003(4)
Br3 0.106(2) 0.0681(19) 0.0482(14) 0.000 0.0208(14) 0.000
Pb4 0.0495(4) 0.0270(3) 0.0411(3) 0.0032(2) 0.0005(2) -0.0050(2)
O4 0.041(5) 0.025(4) 0.039(5) 0.003(4) 0.009(4) 0.003(4)
Br4 0.0453(8) 0.0307(7) 0.0511(8) 0.0036(6) 0.0040(6) 0.0018(5)
Br5 0.0471(7) 0.0345(7) 0.0532(9) -0.0004(6) 0.0099(6) -0.0018(6)
O5 0.043(5) 0.037(5) 0.031(5) 0.005(4) 0.000(4) -0.002(4)

loop_
_atom_type_symbol
_atom_type_description
_atom_type_scat_dispersion_real
_atom_type_scat_dispersion_imag
_atom_type_scat_source
C C 0.0033 0.0016 'International Tables Vol C Tables 4.2.6.8 and 6.1.1.4'
H H 0.0000 0.0000 'International Tables Vol C Tables 4.2.6.8 and 6.1.1.4'
Br Br -0.2901 2.4595 'International Tables Vol C Tables 4.2.6.8 and 6.1.1.4'
Mn Mn 0.3368 0.7283 'International Tables Vol C Tables 4.2.6.8 and 6.1.1.4'
O O 0.0106 0.0060 'International Tables Vol C Tables 4.2.6.8 and 6.1.1.4'
Pb Pb -3.3944 10.1111 'International Tables Vol C Tables 4.2.6.8 and 6.1.1.4'

loop_
_geom_angle_atom_site_label_1
_geom_angle_atom_site_label_2
_geom_angle_atom_site_label_3
_geom_angle
_geom_angle_site_symmetry_1
_geom_angle_site_symmetry_3
_geom_angle_publ_flag
Br1 Pb1 Br3 90.53(7) . . ?
Br1 Pb1 Br4 163.56(5) . . ?
Br1 Pb1 Br5 85.69(5) . . ?
Br1 Pb1 Br5 87.13(5) . 3_566 ?
Br2 Pb1 Br1 79.51(5) . . ?
Br2 Pb1 Br3 83.30(4) . . ?
Br2 Pb1 Br4 86.31(4) . . ?
Br2 Pb1 Br5 93.29(4) . . ?
Br2 Pb1 Br5 165.24(5) . 3_566 ?
Br3 Pb1 Br5 103.24(4) . 3_566 ?
Br4 Pb1 Br3 96.09(7) . . ?
Br4 Pb1 Br5 105.86(4) . 3_566 ?
Br5 Pb1 Br3 175.32(6) . . ?
Br5 Pb1 Br4 86.86(5) . . ?
Br5 Pb1 Br5 79.35(5) . 3_566 ?
Mn1 O1 Pb2 103.2(4) . . ?
Mn1 O1 Pb3 98.8(4) . . ?
Pb2 O1 Pb3 100.0(3) . . ?
C2 O1 Mn1 108.5(8) . . ?
C2 O1 Pb2 120.6(8) . . ?
C2 O1 Pb3 122.3(9) . . ?
O1 Mn1 O1 80.0(5) . 2_656 ?
O4 Mn1 O1 84.5(4) 2_656 . ?
O4 Mn1 O1 122.6(4) . . ?
O4 Mn1 O1 84.5(4) . 2_656 ?
O4 Mn1 O1 122.6(4) 2_656 2_656 ?
O4 Mn1 O4 146.3(5) . 2_656 ?
O4 Mn1 O5 83.5(4) 2_656 2_656 ?
O4 Mn1 O5 80.2(4) 2_656 . ?
O4 Mn1 O5 80.2(4) . 2_656 ?
O4 Mn1 O5 83.5(4) . . ?
O5 Mn1 O1 84.6(4) . 2_656 ?
O5 Mn1 O1 84.6(4) 2_656 . ?
O5 Mn1 O1 147.6(4) 2_656 2_656 ?
O5 Mn1 O1 147.6(4) . . ?
O5 Mn1 O5 121.4(6) . 2_656 ?
H1A C1 H1B 108.2 . . ?
C0AA C1 H1A 109.8 2_656 . ?
C0AA C1 H1B 109.8 2_656 . ?
O4 C1 H1A 109.8 . . ?
O4 C1 H1B 109.8 . . ?
O4 C1 C0AA 109.4(12) . 2_656 ?
O1 Pb2 Br2 73.5(2) . . ?
O1 Pb2 Pb4 81.7(2) . . ?
O1 Pb2 O5 72.5(3) . 2_656 ?
Br2 Pb2 Pb4 117.07(3) . . ?
O3 Pb2 O1 74.9(3) . . ?
O3 Pb2 Br2 80.3(2) . . ?
O3 Pb2 Pb4 37.2(2) . . ?
O3 Pb2 O5 74.4(3) . 2_656 ?
O5 Pb2 Br2 141.7(2) 2_656 . ?
O5 Pb2 Pb4 40.6(2) 2_656 . ?
O1 C2 H2A 109.7 . . ?
O1 C2 H2B 109.7 . . ?
C2 C2 O1 110.0(10) 2_656 . ?
C2 C2 H2A 109.7 2_656 . ?
C2 C2 H2B 109.7 2_656 . ?
H2A C2 H2B 108.2 . . ?
Pb1 Br2 Pb2 92.10(4) . . ?
C1 C0AA H0AA 109.8 2_656 . ?
C1 C0AA H0AB 109.8 2_656 . ?
H0AA C0AA H0AB 108.2 . . ?
O5 C0AA C1 109.5(12) . 2_656 ?
O5 C0AA H0AA 109.8 . . ?
O5 C0AA H0AB 109.8 . . ?
O1 Pb3 Pb4 79.2(2) . . ?
O3 Pb3 O1 72.5(3) . . ?
O3 Pb3 Pb4 36.2(2) . . ?
O3 Pb3 O4 75.3(3) . 2_656 ?
O4 Pb3 O1 72.4(3) 2_656 . ?
O4 Pb3 Pb4 42.0(2) 2_656 . ?
Pb3 O3 Pb2 107.8(4) . . ?
Pb4 O3 Pb2 105.1(4) . . ?
Pb4 O3 Pb3 107.2(4) . . ?
Pb1 Br3 Pb1 148.66(13) 2_556 . ?
Pb2 Pb4 Pb3 60.999(16) . . ?
O3 Pb4 Pb2 37.7(3) . . ?
O3 Pb4 Pb3 36.6(2) . . ?
O3 Pb4 O4 73.5(3) . 2_656 ?
O3 Pb4 Br4 76.7(2) . 1_565 ?
O3 Pb4 O5 77.4(3) . 2_656 ?
O4 Pb4 Pb2 80.3(2) 2_656 . ?
O4 Pb4 Pb3 39.8(2) 2_656 . ?
O4 Pb4 Br4 137.4(2) 2_656 1_565 ?
Br4 Pb4 Pb2 57.72(3) 1_565 . ?
Br4 Pb4 Pb3 112.49(3) 1_565 . ?
O5 Pb4 Pb2 43.3(2) 2_656 . ?
O5 Pb4 Pb3 81.7(2) 2_656 . ?
O5 Pb4 O4 71.4(3) 2_656 2_656 ?
O5 Pb4 Br4 73.0(2) 2_656 1_565 ?
Mn1 O4 Pb3 102.6(4) . 2_656 ?
Mn1 O4 Pb4 100.6(4) . 2_656 ?
C1 O4 Mn1 109.8(9) . . ?
C1 O4 Pb3 119.2(8) . 2_656 ?
C1 O4 Pb4 123.3(9) . 2_656 ?
Pb3 O4 Pb4 98.2(4) 2_656 2_656 ?
Pb1 Br4 Pb4 110.20(5) . 1_545 ?
Pb1 Br5 Pb1 100.65(5) . 3_566 ?
Mn1 O5 Pb2 98.7(4) . 2_656 ?
Mn1 O5 Pb4 104.1(4) . 2_656 ?
C0AA O5 Mn1 110.0(8) . . ?
C0AA O5 Pb2 124.3(9) . 2_656 ?
C0AA O5 Pb4 120.1(8) . 2_656 ?
Pb4 O5 Pb2 96.1(3) 2_656 2_656 ?

loop_
_geom_bond_atom_site_label_1
_geom_bond_atom_site_label_2
_geom_bond_distance
_geom_bond_site_symmetry_2
_geom_bond_publ_flag
Pb1 Br1 2.9662(15) . ?
Pb1 Br2 2.9451(16) . ?
Pb1 Br3 3.1068(11) . ?
Pb1 Br4 3.0406(15) . ?
Pb1 Br5 3.0403(18) . ?
Pb1 Br5 3.1173(16) 3_566 ?
O1 Mn1 2.156(10) . ?
O1 Pb2 2.368(10) . ?
O1 C2 1.467(16) . ?
O1 Pb3 2.499(10) . ?
Mn1 O1 2.156(10) 2_656 ?
Mn1 O4 2.140(10) 2_656 ?
Mn1 O4 2.140(10) . ?
Mn1 O5 2.144(10) . ?
Mn1 O5 2.144(10) 2_656 ?
C1 H1A 0.9700 . ?
C1 H1B 0.9700 . ?
C1 C0AA 1.52(2) 2_656 ?
C1 O4 1.458(18) . ?
Pb2 Br2 3.0784(15) . ?
Pb2 O3 2.311(10) . ?
Pb2 Pb4 3.6517(8) . ?
Pb2 O5 2.521(10) 2_656 ?
C2 C2 1.46(3) 2_656 ?
C2 H2A 0.9700 . ?
C2 H2B 0.9700 . ?
C0AA C1 1.52(2) 2_656 ?
C0AA H0AA 0.9700 . ?
C0AA H0AB 0.9700 . ?
C0AA O5 1.434(18) . ?
Pb3 O3 2.307(9) . ?
Pb3 Pb4 3.6976(8) . ?
Pb3 O4 2.391(10) 2_656 ?
O3 Pb4 2.288(9) . ?
Br3 Pb1 3.1068(11) 2_556 ?
Pb4 O4 2.501(10) 2_656 ?
Pb4 Br4 3.1362(16) 1_565 ?
Pb4 O5 2.389(10) 2_656 ?
O4 Pb3 2.391(10) 2_656 ?
O4 Pb4 2.501(10) 2_656 ?
Br4 Pb4 3.1363(16) 1_545 ?
Br5 Pb1 3.1173(16) 3_566 ?
O5 Pb2 2.521(10) 2_656 ?
O5 Pb4 2.389(10) 2_656 ?
